data_2225782
loop_
_publ_author_name
'Ghacham, Hend Bel'
'Rodi, Youssef Kandri'
'Capet, Fr\'ed\'eric'
'Essassi, El Mokhtar'
'Ng, Seik Weng'

_publ_section_title
;
 6-Bromo-3-methyl-1<i>H</i>-imidazo[4,5-<i>b</i>]pyridin-2(3<i>H</i>)-one
;
_journal_coeditor_code BT5243
_journal_issue 5
_journal_name_full 'Acta Crystallographica Section E'
_journal_page_first o1080
_journal_paper_doi 10.1107/S1600536810012791
_journal_volume 66
_journal_year 2010
_chemical_formula_iupac 'C7 H6 Br N3 O'
_chemical_formula_sum 'C7 H6 Br N3 O'
_chemical_formula_weight 228.06
_chemical_name_systematic
;
6-Bromo-3-methyl-1<i>H</i>-imidazo[4,5-<i>b</i>]pyridin-2(3<i>H</i>)-one
;
_space_group_IT_number 2
_symmetry_cell_setting triclinic
_symmetry_space_group_name_Hall '-P 1'
_symmetry_space_group_name_H-M 'P -1'
_atom_sites_solution_hydrogens geom
_atom_sites_solution_primary direct
_atom_sites_solution_secondary difmap
_audit_creation_method SHELXL97
_cell_angle_alpha 116.2480(10)
_cell_angle_beta 93.074(2)
_cell_angle_gamma 91.6870(10)
_cell_formula_units_Z 2
_cell_length_a 4.41510(10)
_cell_length_b 9.6004(2)
_cell_length_c 10.5330(3)
_cell_measurement_reflns_used 2054
_cell_measurement_temperature 293(2)
_cell_measurement_theta_max 24.1
_cell_measurement_theta_min 2.4
_cell_volume 399.143(17)
_computing_cell_refinement 'SAINT (Bruker, 2008)'
_computing_data_collection 'APEX2 (Bruker, 2008)'
_computing_data_reduction 'SAINT (Bruker, 2008)'
_computing_molecular_graphics 'X-SEED (Barbour, 2001)'
_computing_publication_material 'publCIF (Westrip, 2010)'
_computing_structure_refinement 'SHELXL97 (Sheldrick, 2008)'
_computing_structure_solution 'SHELXS97 (Sheldrick, 2008)'
_diffrn_ambient_temperature 293(2)
_diffrn_measured_fraction_theta_full 0.997
_diffrn_measured_fraction_theta_max 0.997
_diffrn_measurement_device_type 'Bruker X8 APEXII'
_diffrn_measurement_method '\f and \w scans'
_diffrn_radiation_monochromator graphite
_diffrn_radiation_source 'fine-focus sealed tube'
_diffrn_radiation_type MoK\a
_diffrn_radiation_wavelength 0.71073
_diffrn_reflns_av_R_equivalents 0.0266
_diffrn_reflns_av_sigmaI/netI 0.0291
_diffrn_reflns_limit_h_max 4
_diffrn_reflns_limit_h_min -5
_diffrn_reflns_limit_k_max 11
_diffrn_reflns_limit_k_min -11
_diffrn_reflns_limit_l_max 12
_diffrn_reflns_limit_l_min -12
_diffrn_reflns_number 4790
_diffrn_reflns_theta_full 24.94
_diffrn_reflns_theta_max 24.94
_diffrn_reflns_theta_min 2.16
_diffrn_standards_decay_% 0
_diffrn_standards_interval_count 0
_diffrn_standards_interval_time 0
_diffrn_standards_number 0
_exptl_absorpt_coefficient_mu 5.099
_exptl_absorpt_correction_T_max 0.6297
_exptl_absorpt_correction_T_min 0.4777
_exptl_absorpt_correction_type multi-scan
_exptl_absorpt_process_details '(SADABS; Sheldrick, 1996)'
_exptl_crystal_colour yellow
_exptl_crystal_density_diffrn 1.898
_exptl_crystal_density_method 'not measured'
_exptl_crystal_description prism
_exptl_crystal_F_000 224
_exptl_crystal_size_max 0.36
_exptl_crystal_size_mid 0.17
_exptl_crystal_size_min 0.10
_refine_diff_density_max 0.522
_refine_diff_density_min -0.322
_refine_ls_extinction_method none
_refine_ls_goodness_of_fit_ref 1.045
_refine_ls_hydrogen_treatment mixed
_refine_ls_matrix_type full
_refine_ls_number_parameters 114
_refine_ls_number_reflns 1401
_refine_ls_number_restraints 1
_refine_ls_restrained_S_all 1.044
_refine_ls_R_factor_all 0.0386
_refine_ls_R_factor_gt 0.0295
_refine_ls_shift/su_max 0.001
_refine_ls_shift/su_mean 0.001
_refine_ls_structure_factor_coef Fsqd
_refine_ls_weighting_details 'calc w = 1/[\s^2^(Fo^2^)+(0.0493P)^2^+0.0118P] where P=(Fo^2^+2Fc^2^)/3'
_refine_ls_weighting_scheme calc
_refine_ls_wR_factor_gt 0.0728
_refine_ls_wR_factor_ref 0.0773
_reflns_number_gt 1199
_reflns_number_total 1401
_reflns_threshold_expression I>2\s(I)
_cod_data_source_file bt5243.cif
_cod_data_source_block I
_cod_database_code 2225782
_cod_database_fobs_code 2225782

loop_
_symmetry_equiv_pos_as_xyz
'x, y, z'
'-x, -y, -z'

loop_
_atom_site_type_symbol
_atom_site_label
_atom_site_fract_x
_atom_site_fract_y
_atom_site_fract_z
_atom_site_U_iso_or_equiv
_atom_site_adp_type
_atom_site_calc_flag
_atom_site_refinement_flags
_atom_site_occupancy
_atom_site_disorder_assembly
_atom_site_disorder_group
Br Br1 0.91934(8) 0.96903(4) 0.29671(4) 0.04832(17) Uani d . 1 . .
O O1 0.0726(5) 0.3085(3) 0.3562(3) 0.0478(6) Uani d . 1 . .
N N1 0.7410(6) 0.4941(3) 0.1298(3) 0.0393(6) Uani d . 1 . .
N N2 0.4091(6) 0.3574(3) 0.2169(3) 0.0368(6) Uani d . 1 . .
N N3 0.2638(6) 0.5575(3) 0.4045(3) 0.0373(6) Uani d D 1 . .
H H3 0.165(7) 0.603(4) 0.478(2) 0.052(11) Uiso d D 1 . .
C C1 0.8436(8) 0.6389(4) 0.1562(3) 0.0395(8) Uani d . 1 . .
H H1 0.9737 0.6506 0.0946 0.047 Uiso calc R 1 . .
C C2 0.7621(7) 0.7715(4) 0.2724(3) 0.0362(7) Uani d . 1 . .
C C3 0.5682(7) 0.7635(3) 0.3680(3) 0.0357(7) Uani d . 1 . .
H H3A 0.5157 0.8517 0.4462 0.043 Uiso calc R 1 . .
C C4 0.4584(7) 0.6171(4) 0.3399(3) 0.0332(7) Uani d . 1 . .
C C5 0.5521(7) 0.4890(4) 0.2200(3) 0.0326(7) Uani d . 1 . .
C C6 0.2306(7) 0.3988(4) 0.3293(3) 0.0359(7) Uani d . 1 . .
C C7 0.4409(9) 0.1982(4) 0.1123(4) 0.0532(10) Uani d . 1 . .
H H7A 0.6141 0.1577 0.1406 0.080 Uiso calc R 1 . .
H H7B 0.4681 0.1960 0.0216 0.080 Uiso calc R 1 . .
H H7C 0.2613 0.1357 0.1055 0.080 Uiso calc R 1 . .

loop_
_atom_site_aniso_label
_atom_site_aniso_U_11
_atom_site_aniso_U_22
_atom_site_aniso_U_33
_atom_site_aniso_U_12
_atom_site_aniso_U_13
_atom_site_aniso_U_23
Br1 0.0551(3) 0.0388(2) 0.0537(3) -0.00649(16) 0.00846(17) 0.02302(18)
O1 0.0560(15) 0.0356(12) 0.0502(14) -0.0057(11) 0.0173(12) 0.0168(11)
N1 0.0399(15) 0.0385(15) 0.0382(15) 0.0040(12) 0.0119(12) 0.0146(13)
N2 0.0420(15) 0.0298(13) 0.0356(14) 0.0018(11) 0.0087(12) 0.0112(11)
N3 0.0406(16) 0.0336(14) 0.0361(15) 0.0011(12) 0.0140(13) 0.0131(12)
C1 0.0404(18) 0.0410(18) 0.0380(18) 0.0024(14) 0.0119(15) 0.0175(16)
C2 0.0372(17) 0.0328(16) 0.0416(19) -0.0016(13) 0.0022(15) 0.0194(15)
C3 0.0367(17) 0.0305(16) 0.0381(17) 0.0040(13) 0.0074(14) 0.0131(14)
C4 0.0294(16) 0.0336(16) 0.0353(17) 0.0032(13) 0.0029(13) 0.0139(14)
C5 0.0305(16) 0.0308(15) 0.0344(16) 0.0030(13) 0.0015(13) 0.0126(13)
C6 0.0349(17) 0.0367(17) 0.0357(17) 0.0011(14) 0.0064(14) 0.0155(14)
C7 0.067(3) 0.0341(18) 0.049(2) 0.0033(17) 0.0166(19) 0.0079(16)

loop_
_atom_type_symbol
_atom_type_description
_atom_type_scat_dispersion_real
_atom_type_scat_dispersion_imag
_atom_type_scat_source
C C 0.0033 0.0016 'International Tables Vol C Tables 4.2.6.8 and 6.1.1.4'
H H 0.0000 0.0000 'International Tables Vol C Tables 4.2.6.8 and 6.1.1.4'
N N 0.0061 0.0033 'International Tables Vol C Tables 4.2.6.8 and 6.1.1.4'
O O 0.0106 0.0060 'International Tables Vol C Tables 4.2.6.8 and 6.1.1.4'
Br Br -0.2901 2.4595 'International Tables Vol C Tables 4.2.6.8 and 6.1.1.4'

loop_
_geom_angle_atom_site_label_1
_geom_angle_atom_site_label_2
_geom_angle_atom_site_label_3
_geom_angle_site_symmetry_1
_geom_angle_site_symmetry_3
_geom_angle
_geom_angle_publ_flag
C5 N1 C1 . . 114.5(3) ?
C6 N2 C5 . . 109.8(2) ?
C6 N2 C7 . . 124.2(3) ?
C5 N2 C7 . . 126.1(3) ?
C6 N3 C4 . . 110.0(3) ?
C6 N3 H3 . . 119(3) ?
C4 N3 H3 . . 131(3) ?
N1 C1 C2 . . 122.5(3) ?
N1 C1 H1 . . 118.7 ?
C2 C1 H1 . . 118.7 ?
C3 C2 C1 . . 122.1(3) ?
C3 C2 Br1 . . 119.5(2) ?
C1 C2 Br1 . . 118.4(2) ?
C4 C3 C2 . . 115.6(3) ?
C4 C3 H3A . . 122.2 ?
C2 C3 H3A . . 122.2 ?
C3 C4 N3 . . 134.7(3) ?
C3 C4 C5 . . 118.7(3) ?
N3 C4 C5 . . 106.6(3) ?
N1 C5 N2 . . 126.7(3) ?
N1 C5 C4 . . 126.5(3) ?
N2 C5 C4 . . 106.7(3) ?
O1 C6 N3 . . 127.3(3) ?
O1 C6 N2 . . 125.8(3) ?
N3 C6 N2 . . 106.9(3) ?
N2 C7 H7A . . 109.5 ?
N2 C7 H7B . . 109.5 ?
H7A C7 H7B . . 109.5 ?
N2 C7 H7C . . 109.5 ?
H7A C7 H7C . . 109.5 ?
H7B C7 H7C . . 109.5 ?

loop_
_geom_bond_atom_site_label_1
_geom_bond_atom_site_label_2
_geom_bond_site_symmetry_2
_geom_bond_distance
_geom_bond_publ_flag
Br1 C2 . 1.902(3) ?
O1 C6 . 1.233(4) ?
N1 C5 . 1.313(4) ?
N1 C1 . 1.349(4) ?
N2 C6 . 1.373(4) ?
N2 C5 . 1.382(4) ?
N2 C7 . 1.452(4) ?
N3 C6 . 1.370(4) ?
N3 C4 . 1.381(4) ?
N3 H3 . 0.856(10) ?
C1 C2 . 1.394(5) ?
C1 H1 . 0.9300 ?
C2 C3 . 1.382(4) ?
C3 C4 . 1.369(4) ?
C3 H3A . 0.9300 ?
C4 C5 . 1.411(4) ?
C7 H7A . 0.9600 ?
C7 H7B . 0.9600 ?
C7 H7C . 0.9600 ?

loop_
_geom_hbond_atom_site_label_D
_geom_hbond_atom_site_label_H
_geom_hbond_atom_site_label_A
_geom_hbond_site_symmetry_A
_geom_hbond_distance_DH
_geom_hbond_distance_HA
_geom_hbond_distance_DA
_geom_hbond_angle_DHA
_geom_hbond_publ_flag
N3 H3 O1 2_566 0.860(10) 1.950(10) 2.804(3) 176(4) yes

loop_
_geom_torsion_atom_site_label_1
_geom_torsion_atom_site_label_2
_geom_torsion_atom_site_label_3
_geom_torsion_atom_site_label_4
_geom_torsion_site_symmetry_1
_geom_torsion_site_symmetry_2
_geom_torsion_site_symmetry_3
_geom_torsion_site_symmetry_4
_geom_torsion
_geom_torsion_publ_flag
C5 N1 C1 C2 . . . . 1.8(5) ?
N1 C1 C2 C3 . . . . -0.5(5) ?
N1 C1 C2 Br1 . . . . -179.4(2) ?
C1 C2 C3 C4 . . . . -0.9(5) ?
Br1 C2 C3 C4 . . . . 178.0(2) ?
C2 C3 C4 N3 . . . . -179.4(3) ?
C2 C3 C4 C5 . . . . 0.8(4) ?
C6 N3 C4 C3 . . . . 179.6(3) ?
C6 N3 C4 C5 . . . . -0.6(3) ?
C1 N1 C5 N2 . . . . 178.8(3) ?
C1 N1 C5 C4 . . . . -1.9(5) ?
C6 N2 C5 N1 . . . . 179.6(3) ?
C7 N2 C5 N1 . . . . 0.1(5) ?
C6 N2 C5 C4 . . . . 0.2(3) ?
C7 N2 C5 C4 . . . . -179.4(3) ?
C3 C4 C5 N1 . . . . 0.6(5) ?
N3 C4 C5 N1 . . . . -179.2(3) ?
C3 C4 C5 N2 . . . . -179.9(3) ?
N3 C4 C5 N2 . . . . 0.3(3) ?
C4 N3 C6 O1 . . . . -179.5(3) ?
C4 N3 C6 N2 . . . . 0.7(4) ?
C5 N2 C6 O1 . . . . 179.7(3) ?
C7 N2 C6 O1 . . . . -0.8(5) ?
C5 N2 C6 N3 . . . . -0.5(3) ?
C7 N2 C6 N3 . . . . 179.0(3) ?

loop_
_cod_related_entry_id
_cod_related_entry_database
_cod_related_entry_code
1 ChemSpider 8551900
